data_4037286
loop_
_publ_author_name
'Trost, Barry M.'
'Masters, James T.'
'Le Vaillant, Franck'
'Lumb, Jean-Philip'

_publ_section_title
;
 Synthesis of a 1,3-Bridged Macrobicyclic Enyne via Chemoselective
 Cycloisomerization Using Palladium-Catalyzed Alkyne-Alkyne Coupling.
;
_journal_issue 20
_journal_name_full 'The Journal of organic chemistry'
_journal_page_first 10023
_journal_page_last 10028
_journal_paper_doi 10.1021/acs.joc.6b01920
_journal_volume 81
_journal_year 2016
_chemical_formula_moiety 'C19 H24 O4'
_chemical_formula_sum 'C19 H24 O4'
_chemical_formula_weight 316.38
_space_group_crystal_system monoclinic
_space_group_IT_number 14
_space_group_name_Hall '-P 2yn'
_space_group_name_H-M_alt 'P 1 21/n 1'
_atom_sites_solution_hydrogens geom
_atom_sites_solution_primary vecmap
_atom_sites_solution_secondary difmap
_audit_creation_method SHELXL-2014/7
_cell_angle_alpha 90
_cell_angle_beta 106.983(2)
_cell_angle_gamma 90
_cell_formula_units_Z 4
_cell_length_a 8.7733(11)
_cell_length_b 14.7716(19)
_cell_length_c 13.7797(18)
_cell_measurement_reflns_used 6378
_cell_measurement_temperature 120(2)
_cell_measurement_theta_max 26.79
_cell_measurement_theta_min 2.47
_cell_volume 1707.9(4)
_computing_cell_refinement 'Bruker SAINT v8.34A'
_computing_data_collection 'Bruker APEX-II v2014-5.0'
_computing_data_reduction 'Bruker SAINT v8.34A'
_computing_molecular_graphics 'Bruker XP'
_computing_publication_material 'CIFTAB (Sheldrick, 2008)'
_computing_structure_refinement 'SHELXL-2014/7 (Sheldrick, 2014)'
_computing_structure_solution 'SHELXT-2014/2 (Sheldrick, 2014)'
_diffrn_ambient_temperature 120(2)
_diffrn_detector_area_resol_mean 8.33
_diffrn_measured_fraction_theta_full 1.000
_diffrn_measured_fraction_theta_max 0.998
_diffrn_measurement_device_type 'Bruker APEX-II'
_diffrn_measurement_method 'combination of \w and \f-scans '
_diffrn_radiation_monochromator graphite
_diffrn_radiation_source 'fine-focus sealed tube'
_diffrn_radiation_type MoK\a
_diffrn_radiation_wavelength 0.71073
_diffrn_reflns_av_R_equivalents 0.0371
_diffrn_reflns_av_unetI/netI 0.0234
_diffrn_reflns_Laue_measured_fraction_full 1.000
_diffrn_reflns_Laue_measured_fraction_max 0.998
_diffrn_reflns_limit_h_max 11
_diffrn_reflns_limit_h_min -11
_diffrn_reflns_limit_k_max 18
_diffrn_reflns_limit_k_min -18
_diffrn_reflns_limit_l_max 17
_diffrn_reflns_limit_l_min -17
_diffrn_reflns_number 26540
_diffrn_reflns_point_group_measured_fraction_full 1.000
_diffrn_reflns_point_group_measured_fraction_max 0.998
_diffrn_reflns_theta_full 25.242
_diffrn_reflns_theta_max 27.198
_diffrn_reflns_theta_min 2.071
_exptl_absorpt_coefficient_mu 0.085
_exptl_absorpt_correction_T_max 0.7455
_exptl_absorpt_correction_T_min 0.6994
_exptl_absorpt_correction_type multi-scan
_exptl_absorpt_process_details 'SADABS 2014/2 (Sheldrick, 2014)'
_exptl_crystal_colour colorless
_exptl_crystal_density_diffrn 1.230
_exptl_crystal_description block
_exptl_crystal_F_000 680
_exptl_crystal_size_max 0.265
_exptl_crystal_size_mid 0.132
_exptl_crystal_size_min 0.116
_refine_diff_density_max 0.242
_refine_diff_density_min -0.233
_refine_diff_density_rms 0.036
_refine_ls_extinction_method none
_refine_ls_goodness_of_fit_ref 1.015
_refine_ls_hydrogen_treatment constr
_refine_ls_matrix_type full
_refine_ls_number_parameters 209
_refine_ls_number_reflns 3788
_refine_ls_number_restraints 0
_refine_ls_restrained_S_all 1.015
_refine_ls_R_factor_all 0.0513
_refine_ls_R_factor_gt 0.0375
_refine_ls_shift/su_max 0.000
_refine_ls_shift/su_mean 0.000
_refine_ls_structure_factor_coef Fsqd
_refine_ls_weighting_details 'w=1/[\s^2^(Fo^2^)+(0.0344P)^2^+0.6499P] where P=(Fo^2^+2Fc^2^)/3'
_refine_ls_weighting_scheme calc
_refine_ls_wR_factor_gt 0.0829
_refine_ls_wR_factor_ref 0.0907
_reflns_Friedel_coverage 0.000
_reflns_number_gt 3041
_reflns_number_total 3788
_reflns_threshold_expression 'I > 2\s(I)'
_cod_data_source_file jo6b01920_si_001.cif
_cod_data_source_block su1425
_cod_original_sg_symbol_H-M 'P 21/n'
_cod_database_code 4037286
_shelx_shelxl_version_number 2014/7
_shelx_space_group_comment
;
The symmetry employed for this shelxl refinement is uniquely defined
by the following loop, which should always be used as a source of
symmetry information in preference to the above space-group names.
They are only intended as comments.
;
_shelx_estimated_absorpt_t_min 0.978
_shelx_estimated_absorpt_t_max 0.990

loop_
_space_group_symop_operation_xyz
'x, y, z'
'-x+1/2, y+1/2, -z+1/2'
'-x, -y, -z'
'x-1/2, -y-1/2, z-1/2'

loop_
_atom_site_label
_atom_site_type_symbol
_atom_site_fract_x
_atom_site_fract_y
_atom_site_fract_z
_atom_site_U_iso_or_equiv
_atom_site_adp_type
_atom_site_occupancy
_atom_site_site_symmetry_order
_atom_site_calc_flag
_atom_site_refinement_flags_posn
_atom_site_refinement_flags_adp
O1 O 0.56846(10) 0.68581(6) 0.24081(6) 0.02039(19) Uani 1 1 d . .
O2 O 0.33502(11) 0.64700(7) 0.26668(7) 0.0297(2) Uani 1 1 d . .
O3 O 0.54039(10) 0.85802(6) 0.42311(6) 0.0244(2) Uani 1 1 d . .
O4 O 0.27574(11) 0.88142(7) 0.38267(7) 0.0338(2) Uani 1 1 d . .
C1 C 0.61169(14) 0.73536(8) 0.33657(9) 0.0198(3) Uani 1 1 d . .
H1 H 0.5763 0.7001 0.3880 0.024 Uiso 1 1 calc R U
C2 C 0.52791(15) 0.82663(9) 0.32062(9) 0.0220(3) Uani 1 1 d . .
H2 H 0.4134 0.8188 0.2811 0.026 Uiso 1 1 calc R U
C3 C 0.60696(16) 0.89383(9) 0.26786(10) 0.0265(3) Uani 1 1 d . .
H3A H 0.5520 0.9529 0.2629 0.032 Uiso 1 1 calc R U
H3B H 0.5961 0.8724 0.1981 0.032 Uiso 1 1 calc R U
C4 C 0.78295(16) 0.90632(9) 0.32415(10) 0.0271(3) Uani 1 1 d . .
H4A H 0.8368 0.9341 0.2776 0.033 Uiso 1 1 calc R U
H4B H 0.7932 0.9487 0.3814 0.033 Uiso 1 1 calc R U
C5 C 0.86526(15) 0.81961(9) 0.36436(10) 0.0244(3) Uani 1 1 d . .
H5 H 0.9784 0.8198 0.3872 0.029 Uiso 1 1 calc R U
C6 C 0.79103(14) 0.74211(9) 0.37040(9) 0.0205(3) Uani 1 1 d . .
C7 C 0.88000(15) 0.65930(9) 0.41698(9) 0.0240(3) Uani 1 1 d . .
C8 C 0.81915(16) 0.61610(9) 0.49188(10) 0.0263(3) Uani 1 1 d . .
C9 C 0.76070(17) 0.58760(9) 0.55397(10) 0.0289(3) Uani 1 1 d . .
C10 C 0.68139(18) 0.55372(10) 0.62645(10) 0.0334(3) Uani 1 1 d . .
H10A H 0.7452 0.5702 0.6961 0.040 Uiso 1 1 calc R U
H10B H 0.6751 0.4869 0.6222 0.040 Uiso 1 1 calc R U
C11 C 0.51387(19) 0.59267(10) 0.60553(11) 0.0360(4) Uani 1 1 d . .
H11A H 0.4593 0.5616 0.6497 0.043 Uiso 1 1 calc R U
H11B H 0.4534 0.5795 0.5343 0.043 Uiso 1 1 calc R U
C12 C 0.50956(17) 0.69469(10) 0.62314(10) 0.0300(3) Uani 1 1 d . .
H12A H 0.5489 0.7071 0.6969 0.036 Uiso 1 1 calc R U
H12B H 0.5819 0.7253 0.5903 0.036 Uiso 1 1 calc R U
C13 C 0.34270(17) 0.73361(11) 0.58117(11) 0.0343(3) Uani 1 1 d . .
H13A H 0.2705 0.7002 0.6119 0.041 Uiso 1 1 calc R U
H13B H 0.3061 0.7222 0.5072 0.041 Uiso 1 1 calc R U
C14 C 0.32555(16) 0.83432(11) 0.59880(10) 0.0330(3) Uani 1 1 d . .
H14A H 0.3505 0.8452 0.6727 0.040 Uiso 1 1 calc R U
H14B H 0.2131 0.8520 0.5672 0.040 Uiso 1 1 calc R U
C15 C 0.43267(15) 0.89509(9) 0.55642(10) 0.0268(3) Uani 1 1 d . .
H15A H 0.4104 0.9594 0.5673 0.032 Uiso 1 1 calc R U
H15B H 0.5458 0.8829 0.5930 0.032 Uiso 1 1 calc R U
C16 C 0.40402(15) 0.87810(8) 0.44524(10) 0.0226(3) Uani 1 1 d . .
C17 C 0.42516(14) 0.64366(8) 0.21560(10) 0.0219(3) Uani 1 1 d . .
C18 C 0.39447(16) 0.59470(9) 0.11698(10) 0.0288(3) Uani 1 1 d . .
H18A H 0.4958 0.5833 0.1027 0.043 Uiso 1 1 calc R U
H18B H 0.3258 0.6317 0.0626 0.043 Uiso 1 1 calc R U
H18C H 0.3416 0.5369 0.1210 0.043 Uiso 1 1 calc R U
C19 C 1.00931(16) 0.62910(10) 0.39468(11) 0.0318(3) Uani 1 1 d . .
H19A H 1.0645 0.5775 0.4286 0.038 Uiso 1 1 calc R U
H19B H 1.0461 0.6593 0.3449 0.038 Uiso 1 1 calc R U

loop_
_atom_site_aniso_label
_atom_site_aniso_U_11
_atom_site_aniso_U_22
_atom_site_aniso_U_33
_atom_site_aniso_U_23
_atom_site_aniso_U_13
_atom_site_aniso_U_12
O1 0.0168(4) 0.0262(4) 0.0188(4) -0.0022(3) 0.0063(3) -0.0025(3)
O2 0.0230(5) 0.0354(5) 0.0345(5) 0.0026(4) 0.0142(4) -0.0041(4)
O3 0.0189(4) 0.0345(5) 0.0219(4) -0.0062(4) 0.0092(4) 0.0003(4)
O4 0.0223(5) 0.0542(6) 0.0259(5) 0.0047(5) 0.0086(4) 0.0112(4)
C1 0.0185(6) 0.0258(6) 0.0163(6) -0.0005(5) 0.0069(5) -0.0005(5)
C2 0.0204(6) 0.0290(7) 0.0174(6) -0.0019(5) 0.0069(5) 0.0033(5)
C3 0.0316(7) 0.0255(6) 0.0242(7) 0.0017(5) 0.0112(6) 0.0043(5)
C4 0.0308(7) 0.0275(7) 0.0280(7) -0.0002(5) 0.0163(6) -0.0039(5)
C5 0.0204(6) 0.0326(7) 0.0226(6) -0.0046(5) 0.0101(5) -0.0013(5)
C6 0.0188(6) 0.0276(6) 0.0155(6) -0.0027(5) 0.0056(5) 0.0019(5)
C7 0.0205(6) 0.0287(7) 0.0195(6) -0.0031(5) 0.0007(5) -0.0004(5)
C8 0.0283(7) 0.0248(6) 0.0215(6) -0.0017(5) 0.0005(5) 0.0033(5)
C9 0.0357(8) 0.0257(7) 0.0216(6) -0.0020(5) 0.0025(6) 0.0004(6)
C10 0.0504(9) 0.0280(7) 0.0214(7) -0.0004(5) 0.0097(6) -0.0078(6)
C11 0.0459(9) 0.0368(8) 0.0285(7) -0.0056(6) 0.0161(7) -0.0182(7)
C12 0.0331(7) 0.0365(8) 0.0212(6) -0.0043(6) 0.0089(6) -0.0108(6)
C13 0.0286(7) 0.0491(9) 0.0261(7) 0.0030(6) 0.0094(6) -0.0139(6)
C14 0.0221(7) 0.0576(10) 0.0226(7) 0.0003(6) 0.0118(5) 0.0004(6)
C15 0.0237(7) 0.0328(7) 0.0264(7) -0.0063(5) 0.0112(5) 0.0016(5)
C16 0.0208(6) 0.0237(6) 0.0260(7) 0.0016(5) 0.0113(5) 0.0024(5)
C17 0.0176(6) 0.0212(6) 0.0261(6) 0.0049(5) 0.0052(5) 0.0003(5)
C18 0.0200(6) 0.0335(7) 0.0313(7) -0.0044(6) 0.0050(5) -0.0046(5)
C19 0.0247(7) 0.0372(8) 0.0308(7) -0.0012(6) 0.0037(6) 0.0059(6)

loop_
_atom_type_symbol
_atom_type_description
_atom_type_scat_dispersion_real
_atom_type_scat_dispersion_imag
_atom_type_scat_source
C C 0.0033 0.0016 'International Tables Vol C Tables 4.2.6.8 and 6.1.1.4'
H H 0.0000 0.0000 'International Tables Vol C Tables 4.2.6.8 and 6.1.1.4'
O O 0.0106 0.0060 'International Tables Vol C Tables 4.2.6.8 and 6.1.1.4'

loop_
_geom_angle_atom_site_label_1
_geom_angle_atom_site_label_2
_geom_angle_atom_site_label_3
_geom_angle
C17 O1 C1 116.06(9)
C16 O3 C2 117.84(9)
O1 C1 C6 106.54(9)
O1 C1 C2 109.10(9)
C6 C1 C2 113.75(10)
O3 C2 C3 109.94(10)
O3 C2 C1 104.20(9)
C3 C2 C1 112.40(10)
C2 C3 C4 111.93(11)
C5 C4 C3 113.14(11)
C6 C5 C4 124.58(12)
C5 C6 C7 121.86(11)
C5 C6 C1 121.51(11)
C7 C6 C1 116.51(11)
C19 C7 C8 122.26(13)
C19 C7 C6 123.22(12)
C8 C7 C6 114.47(11)
C9 C8 C7 173.82(14)
C8 C9 C10 177.15(15)
C9 C10 C11 111.49(12)
C10 C11 C12 114.15(12)
C13 C12 C11 112.21(12)
C12 C13 C14 115.97(12)
C13 C14 C15 114.29(11)
C16 C15 C14 110.65(11)
O4 C16 O3 123.52(12)
O4 C16 C15 124.63(11)
O3 C16 C15 111.85(11)
O2 C17 O1 123.41(12)
O2 C17 C18 125.28(12)
O1 C17 C18 111.30(10)
O1 C1 H1 109.1
C6 C1 H1 109.1
C2 C1 H1 109.1
O3 C2 H2 110.1
C3 C2 H2 110.1
C1 C2 H2 110.1
C2 C3 H3A 109.2
C4 C3 H3A 109.2
C2 C3 H3B 109.2
C4 C3 H3B 109.2
H3A C3 H3B 107.9
C5 C4 H4A 109.0
C3 C4 H4A 109.0
C5 C4 H4B 109.0
C3 C4 H4B 109.0
H4A C4 H4B 107.8
C6 C5 H5 117.7
C4 C5 H5 117.7
C9 C10 H10A 109.3
C11 C10 H10A 109.3
C9 C10 H10B 109.3
C11 C10 H10B 109.3
H10A C10 H10B 108.0
C10 C11 H11A 108.7
C12 C11 H11A 108.7
C10 C11 H11B 108.7
C12 C11 H11B 108.7
H11A C11 H11B 107.6
C13 C12 H12A 109.2
C11 C12 H12A 109.2
C13 C12 H12B 109.2
C11 C12 H12B 109.2
H12A C12 H12B 107.9
C12 C13 H13A 108.3
C14 C13 H13A 108.3
C12 C13 H13B 108.3
C14 C13 H13B 108.3
H13A C13 H13B 107.4
C13 C14 H14A 108.7
C15 C14 H14A 108.7
C13 C14 H14B 108.7
C15 C14 H14B 108.7
H14A C14 H14B 107.6
C16 C15 H15A 109.5
C14 C15 H15A 109.5
C16 C15 H15B 109.5
C14 C15 H15B 109.5
H15A C15 H15B 108.1
C17 C18 H18A 109.5
C17 C18 H18B 109.5
H18A C18 H18B 109.5
C17 C18 H18C 109.5
H18A C18 H18C 109.5
H18B C18 H18C 109.5
C7 C19 H19A 120.0
C7 C19 H19B 120.0
H19A C19 H19B 120.0

loop_
_geom_bond_atom_site_label_1
_geom_bond_atom_site_label_2
_geom_bond_distance
O1 C17 1.3541(14)
O1 C1 1.4590(14)
O2 C17 1.2035(15)
O3 C16 1.3511(14)
O3 C2 1.4599(14)
O4 C16 1.2023(16)
C1 C6 1.5082(16)
C1 C2 1.5204(17)
C2 C3 1.5132(18)
C3 C4 1.5231(19)
C4 C5 1.4952(19)
C5 C6 1.3315(18)
C6 C7 1.4916(18)
C7 C19 1.3356(19)
C7 C8 1.4421(19)
C8 C9 1.1952(19)
C9 C10 1.462(2)
C10 C11 1.525(2)
C11 C12 1.529(2)
C12 C13 1.521(2)
C13 C14 1.522(2)
C14 C15 1.5332(19)
C15 C16 1.4994(18)
C17 C18 1.4929(18)
C1 H1 1.0000
C2 H2 1.0000
C3 H3A 0.9900
C3 H3B 0.9900
C4 H4A 0.9900
C4 H4B 0.9900
C5 H5 0.9500
C10 H10A 0.9900
C10 H10B 0.9900
C11 H11A 0.9900
C11 H11B 0.9900
C12 H12A 0.9900
C12 H12B 0.9900
C13 H13A 0.9900
C13 H13B 0.9900
C14 H14A 0.9900
C14 H14B 0.9900
C15 H15A 0.9900
C15 H15B 0.9900
C18 H18A 0.9800
C18 H18B 0.9800
C18 H18C 0.9800
C19 H19A 0.9500
C19 H19B 0.9500

loop_
_geom_torsion_atom_site_label_1
_geom_torsion_atom_site_label_2
_geom_torsion_atom_site_label_3
_geom_torsion_atom_site_label_4
_geom_torsion
C17 O1 C1 C6 156.75(10)
C17 O1 C1 C2 -80.06(12)
C16 O3 C2 C3 116.09(12)
C16 O3 C2 C1 -123.25(11)
O1 C1 C2 O3 163.94(9)
C6 C1 C2 O3 -77.28(11)
O1 C1 C2 C3 -77.07(12)
C6 C1 C2 C3 41.72(14)
O3 C2 C3 C4 59.93(13)
C1 C2 C3 C4 -55.65(14)
C2 C3 C4 C5 40.63(15)
C3 C4 C5 C6 -13.26(18)
C4 C5 C6 C7 -176.33(11)
C4 C5 C6 C1 -0.38(19)
O1 C1 C6 C5 106.25(13)
C2 C1 C6 C5 -13.99(16)
O1 C1 C6 C7 -77.60(12)
C2 C1 C6 C7 162.17(10)
C5 C6 C7 C19 -47.49(18)
C1 C6 C7 C19 136.37(13)
C5 C6 C7 C8 129.96(13)
C1 C6 C7 C8 -46.18(15)
C9 C10 C11 C12 -66.38(16)
C10 C11 C12 C13 168.22(11)
C11 C12 C13 C14 177.73(11)
C12 C13 C14 C15 57.28(16)
C13 C14 C15 C16 56.01(15)
C2 O3 C16 O4 -8.77(18)
C2 O3 C16 C15 170.99(10)
C14 C15 C16 O4 53.97(18)
C14 C15 C16 O3 -125.79(12)
C1 O1 C17 O2 1.30(17)
C1 O1 C17 C18 -179.51(10)
